data_4304448
loop_
_publ_author_name
'Sung-Jin Kim'
'Simeon Ponou'
'Thomas F. F\"assler'

_publ_contact_author_email Thomas.Faessler@lrz.tu-muenchen.de
_publ_contact_author_fax '+49-(0)89 28913186'
_publ_contact_author_name 'Thomas F. Faessler'
_publ_contact_author_phone '+49-(0)89 28913131'
_publ_section_title
;
Cation Substitution Effects in the System Sr2-xBaxBi3 (0 <= x <= 1.3):
Structural Distortions Induced by Chemical Pressure
;
_journal_name_full 'Inorganic Chemistry'
_journal_page_first 3594
_journal_page_last 3602
_journal_paper_doi 10.1021/ic7019439
_journal_volume 47
_journal_year 2008
_chemical_formula_sum 'Ba0.86 Bi3 Sr1.14'
_chemical_formula_weight 844.69
_chemical_name_common 'Strontium Barium Bismuthide'
_chemical_name_systematic
; 
 ? 
;
_space_group_IT_number 52
_symmetry_cell_setting orthorhombic
_symmetry_space_group_name_Hall '-P 2a 2bc'
_symmetry_space_group_name_H-M 'P n n a'
_atom_sites_solution_hydrogens geom
_atom_sites_solution_primary direct
_atom_sites_solution_secondary difmap
_audit_creation_method SHELXL-97
_cell_angle_alpha 90.00
_cell_angle_beta 90.00
_cell_angle_gamma 90.00
_cell_formula_units_Z 4
_cell_length_a 15.881(3)
_cell_length_b 6.8883(14)
_cell_length_c 6.7040(13)
_cell_measurement_temperature 293(2)
_cell_volume 733.4(2)
_computing_cell_refinement 'DENZO (Nonius, 2001b)'
_computing_data_collection 'Kappa-CCD Control Software (Nonius, 2001a)'
_computing_data_reduction 'DENZO (Nonius, 2001b)'
_computing_structure_refinement 'SHELXL-97 (Sheldrick, 1997)'
_computing_structure_solution 'SHELXS-97 (Sheldrick, 1990)'
_diffrn_ambient_temperature 293(2)
_diffrn_detector ' CCD plate '
_diffrn_detector_area_resol_mean 18
_diffrn_measured_fraction_theta_full 0.947
_diffrn_measured_fraction_theta_max 0.947
_diffrn_measurement_device ' \k-geometry diffractometer '
_diffrn_measurement_device_type ' Nonius \k-CCD diffractometer'
_diffrn_measurement_method ' phi- and omega-rotation '
_diffrn_radiation_monochromator graphite
_diffrn_radiation_source 'NONIUS FR 591 rotating anode'
_diffrn_radiation_type MoK\a
_diffrn_radiation_wavelength 0.71073
_diffrn_reflns_av_R_equivalents 0.0953
_diffrn_reflns_av_sigmaI/netI 0.0403
_diffrn_reflns_limit_h_max 0
_diffrn_reflns_limit_h_min -21
_diffrn_reflns_limit_k_max 9
_diffrn_reflns_limit_k_min 0
_diffrn_reflns_limit_l_max 0
_diffrn_reflns_limit_l_min -9
_diffrn_reflns_number 1032
_diffrn_reflns_theta_full 30.10
_diffrn_reflns_theta_max 30.10
_diffrn_reflns_theta_min 2.57
_exptl_absorpt_coefficient_mu 84.414
_exptl_absorpt_correction_T_max 0.0429
_exptl_absorpt_correction_T_min 0.0082
_exptl_absorpt_correction_type numerical
_exptl_absorpt_process_details
;
The data from the data collection were corrected for
absorption using the X-Shape program suite,
source: X-Shape 1.06, Crystal Optimization for Numerical Absorption Correction, Stoe & Cie, Darmstadt 1999.
;
_exptl_crystal_density_diffrn 7.651
_exptl_crystal_density_method 'not measured'
_exptl_crystal_F_000 1362
_exptl_crystal_size_max 0.05
_exptl_crystal_size_mid 0.05
_exptl_crystal_size_min 0.1
_refine_diff_density_max 4.415
_refine_diff_density_min -2.547
_refine_diff_density_rms 0.554
_refine_ls_extinction_coef 0.00140(13)
_refine_ls_extinction_expression Fc^*^=kFc[1+0.001xFc^2^\l^3^/sin(2\q)]^-1/4^
_refine_ls_extinction_method SHELXL
_refine_ls_goodness_of_fit_ref 0.931
_refine_ls_hydrogen_treatment mixed
_refine_ls_matrix_type full
_refine_ls_number_parameters 28
_refine_ls_number_reflns 1032
_refine_ls_number_restraints 0
_refine_ls_restrained_S_all 0.931
_refine_ls_R_factor_all 0.0413
_refine_ls_R_factor_gt 0.0317
_refine_ls_shift/su_max 0.000
_refine_ls_shift/su_mean 0.000
_refine_ls_structure_factor_coef Fsqd
_refine_ls_weighting_details 'calc w=1/[\s^2^(Fo^2^)+(0.0515P)^2^+0.0000P] where P=(Fo^2^+2Fc^2^)/3'
_refine_ls_weighting_scheme calc
_refine_ls_wR_factor_gt 0.0799
_refine_ls_wR_factor_ref 0.0815
_reflns_number_gt 777
_reflns_number_total 1032
_reflns_threshold_expression >2sigma(I)
_cod_data_source_file ic7019439-file006.cif
_cod_data_source_block Sr2-xBaxBi3
_cod_original_cell_volume 733.4(3)
_cod_database_code 4304448

loop_
_symmetry_equiv_pos_as_xyz
'x, y, z'
'-x+1/2, -y, z'
'-x+1/2, y+1/2, -z+1/2'
'x, -y+1/2, -z+1/2'
'-x, -y, -z'
'x-1/2, y, -z'
'x-1/2, -y-1/2, z-1/2'
'-x, y-1/2, z-1/2'

loop_
_atom_site_label
_atom_site_type_symbol
_atom_site_fract_x
_atom_site_fract_y
_atom_site_fract_z
_atom_site_U_iso_or_equiv
_atom_site_adp_type
_atom_site_occupancy
_atom_site_symmetry_multiplicity
_atom_site_calc_flag
_atom_site_refinement_flags
_atom_site_disorder_assembly
_atom_site_disorder_group
Bi1 Bi 0.34593(3) 0.55910(8) 0.07520(8) 0.02139(18) Uani 1 1 d . . .
Bi2 Bi 0.43134(5) 0.2500 -0.2500 0.0185(2) Uani 1 2 d S . .
Sr1 Sr 0.2500 1.0000 -0.05369(18) 0.0130(5) Uani 0.44(2) 2 d SP . .
Ba1 Ba 0.2500 1.0000 -0.05369(18) 0.0130(5) Uani 0.56(2) 2 d SP . .
Sr2 Sr 0.50043(9) 0.2500 0.2500 0.0146(5) Uani 0.70(2) 2 d SP . .
Ba2 Ba 0.50043(9) 0.2500 0.2500 0.0146(5) Uani 0.30(2) 2 d SP . .

loop_
_atom_site_aniso_label
_atom_site_aniso_U_11
_atom_site_aniso_U_22
_atom_site_aniso_U_33
_atom_site_aniso_U_23
_atom_site_aniso_U_13
_atom_site_aniso_U_12
Bi1 0.0250(3) 0.0218(3) 0.0174(3) 0.00940(18) 0.0061(2) 0.0077(2)
Bi2 0.0296(4) 0.0137(3) 0.0121(3) 0.0018(2) 0.000 0.000
Sr1 0.0180(7) 0.0112(6) 0.0098(6) 0.000 0.000 0.0021(4)
Ba1 0.0180(7) 0.0112(6) 0.0098(6) 0.000 0.000 0.0021(4)
Sr2 0.0156(7) 0.0145(7) 0.0135(8) 0.0049(5) 0.000 0.000
Ba2 0.0156(7) 0.0145(7) 0.0135(8) 0.0049(5) 0.000 0.000

loop_
_atom_type_symbol
_atom_type_description
_atom_type_scat_dispersion_real
_atom_type_scat_dispersion_imag
_atom_type_scat_source
Sr Sr -1.5307 3.2498 'International Tables Vol C Tables 4.2.6.8 and 6.1.1.4'
Bi Bi -4.1077 10.2566 'International Tables Vol C Tables 4.2.6.8 and 6.1.1.4'
Ba Ba -0.3244 2.2819 'International Tables Vol C Tables 4.2.6.8 and 6.1.1.4'

loop_
_geom_angle_atom_site_label_1
_geom_angle_atom_site_label_2
_geom_angle_atom_site_label_3
_geom_angle
_geom_angle_site_symmetry_1
_geom_angle_site_symmetry_3
_geom_angle_publ_flag
Bi1 Bi1 Bi2 103.18(2) 2_565 . ?
Bi1 Bi1 Sr2 121.82(3) 2_565 . ?
Bi2 Bi1 Sr2 62.570(16) . . ?
Bi1 Bi1 Sr1 78.69(2) 2_565 . ?
Bi2 Bi1 Sr1 124.65(3) . . ?
Sr2 Bi1 Sr1 157.88(2) . . ?
Bi1 Bi1 Bi1 101.112(13) 2_565 4_565 ?
Bi2 Bi1 Bi1 155.698(17) . 4_565 ?
Sr2 Bi1 Bi1 103.56(2) . 4_565 ?
Sr1 Bi1 Bi1 61.13(2) . 4_565 ?
Bi1 Bi1 Ba2 139.88(2) 2_565 5_665 ?
Bi2 Bi1 Ba2 63.422(17) . 5_665 ?
Sr2 Bi1 Ba2 87.025(18) . 5_665 ?
Sr1 Bi1 Ba2 79.93(2) . 5_665 ?
Bi1 Bi1 Ba2 97.639(19) 4_565 5_665 ?
Bi1 Bi1 Sr2 139.88(2) 2_565 5_665 ?
Bi2 Bi1 Sr2 63.422(17) . 5_665 ?
Sr2 Bi1 Sr2 87.025(18) . 5_665 ?
Sr1 Bi1 Sr2 79.93(2) . 5_665 ?
Bi1 Bi1 Sr2 97.639(19) 4_565 5_665 ?
Ba2 Bi1 Sr2 0.0 5_665 5_665 ?
Bi1 Bi1 Ba1 63.823(14) 2_565 3_545 ?
Bi2 Bi1 Ba1 133.407(19) . 3_545 ?
Sr2 Bi1 Ba1 85.876(19) . 3_545 ?
Sr1 Bi1 Ba1 97.74(2) . 3_545 ?
Bi1 Bi1 Ba1 59.200(18) 4_565 3_545 ?
Ba2 Bi1 Ba1 153.15(2) 5_665 3_545 ?
Sr2 Bi1 Ba1 153.15(2) 5_665 3_545 ?
Bi1 Bi1 Sr1 63.823(14) 2_565 3_545 ?
Bi2 Bi1 Sr1 133.407(19) . 3_545 ?
Sr2 Bi1 Sr1 85.876(19) . 3_545 ?
Sr1 Bi1 Sr1 97.74(2) . 3_545 ?
Bi1 Bi1 Sr1 59.200(18) 4_565 3_545 ?
Ba2 Bi1 Sr1 153.15(2) 5_665 3_545 ?
Sr2 Bi1 Sr1 153.15(2) 5_665 3_545 ?
Ba1 Bi1 Sr1 0.000(18) 3_545 3_545 ?
Bi1 Bi1 Sr1 65.724(13) 2_565 3_544 ?
Bi2 Bi1 Sr1 59.865(17) . 3_544 ?
Sr2 Bi1 Sr1 121.741(17) . 3_544 ?
Sr1 Bi1 Sr1 72.22(2) . 3_544 ?
Bi1 Bi1 Sr1 133.29(2) 4_565 3_544 ?
Ba2 Bi1 Sr1 75.57(2) 5_665 3_544 ?
Sr2 Bi1 Sr1 75.57(2) 5_665 3_544 ?
Ba1 Bi1 Sr1 129.55(2) 3_545 3_544 ?
Sr1 Bi1 Sr1 129.55(2) 3_545 3_544 ?
Bi1 Bi2 Bi1 132.01(3) . 4_554 ?
Bi1 Bi2 Sr2 60.35(2) . . ?
Bi1 Bi2 Sr2 138.390(13) 4_554 . ?
Bi1 Bi2 Ba2 138.389(13) . 1_554 ?
Bi1 Bi2 Ba2 60.353(19) 4_554 1_554 ?
Sr2 Bi2 Ba2 143.75(5) . 1_554 ?
Bi1 Bi2 Sr2 138.389(13) . 1_554 ?
Bi1 Bi2 Sr2 60.353(19) 4_554 1_554 ?
Sr2 Bi2 Sr2 143.75(5) . 1_554 ?
Ba2 Bi2 Sr2 0.00(4) 1_554 1_554 ?
Bi1 Bi2 Sr1 75.01(2) . 1_545 ?
Bi1 Bi2 Sr1 66.97(2) 4_554 1_545 ?
Sr2 Bi2 Sr1 84.35(3) . 1_545 ?
Ba2 Bi2 Sr1 126.55(3) 1_554 1_545 ?
Sr2 Bi2 Sr1 126.55(3) 1_554 1_545 ?
Bi1 Bi2 Ba1 75.01(2) . 1_545 ?
Bi1 Bi2 Ba1 66.97(2) 4_554 1_545 ?
Sr2 Bi2 Ba1 84.35(3) . 1_545 ?
Ba2 Bi2 Ba1 126.55(3) 1_554 1_545 ?
Sr2 Bi2 Ba1 126.55(3) 1_554 1_545 ?
Sr1 Bi2 Ba1 0.00(4) 1_545 1_545 ?
Bi1 Bi2 Ba1 66.97(2) . 3_544 ?
Bi1 Bi2 Ba1 75.01(2) 4_554 3_544 ?
Sr2 Bi2 Ba1 126.55(3) . 3_544 ?
Ba2 Bi2 Ba1 84.35(3) 1_554 3_544 ?
Sr2 Bi2 Ba1 84.35(3) 1_554 3_544 ?
Sr1 Bi2 Ba1 73.93(3) 1_545 3_544 ?
Ba1 Bi2 Ba1 73.93(3) 1_545 3_544 ?
Bi1 Bi2 Sr1 66.97(2) . 3_544 ?
Bi1 Bi2 Sr1 75.01(2) 4_554 3_544 ?
Sr2 Bi2 Sr1 126.55(3) . 3_544 ?
Ba2 Bi2 Sr1 84.35(3) 1_554 3_544 ?
Sr2 Bi2 Sr1 84.35(3) 1_554 3_544 ?
Sr1 Bi2 Sr1 73.93(3) 1_545 3_544 ?
Ba1 Bi2 Sr1 73.93(3) 1_545 3_544 ?
Ba1 Bi2 Sr1 0.00(4) 3_544 3_544 ?
Bi1 Bi2 Ba2 60.865(19) . 5_665 ?
Bi1 Bi2 Ba2 136.964(13) 4_554 5_665 ?
Sr2 Bi2 Ba2 84.643(7) . 5_665 ?
Ba2 Bi2 Ba2 84.643(7) 1_554 5_665 ?
Sr2 Bi2 Ba2 84.643(7) 1_554 5_665 ?
Sr1 Bi2 Ba2 134.07(2) 1_545 5_665 ?
Ba1 Bi2 Ba2 134.07(2) 1_545 5_665 ?
Ba1 Bi2 Ba2 77.53(2) 3_544 5_665 ?
Sr1 Bi2 Ba2 77.53(2) 3_544 5_665 ?
Bi1 Bi2 Sr2 60.865(19) . 5_665 ?
Bi1 Bi2 Sr2 136.964(13) 4_554 5_665 ?
Sr2 Bi2 Sr2 84.643(7) . 5_665 ?
Ba2 Bi2 Sr2 84.643(7) 1_554 5_665 ?
Sr2 Bi2 Sr2 84.643(7) 1_554 5_665 ?
Sr1 Bi2 Sr2 134.07(2) 1_545 5_665 ?
Ba1 Bi2 Sr2 134.07(2) 1_545 5_665 ?
Ba1 Bi2 Sr2 77.53(2) 3_544 5_665 ?
Sr1 Bi2 Sr2 77.53(2) 3_544 5_665 ?
Ba2 Bi2 Sr2 0.0 5_665 5_665 ?
Bi1 Sr1 Bi1 151.46(4) 2_575 . ?
Bi1 Sr1 Bi1 93.59(3) 2_575 4_565 ?
Bi1 Sr1 Bi1 59.67(2) . 4_565 ?
Bi1 Sr1 Bi1 59.67(2) 2_575 3 ?
Bi1 Sr1 Bi1 93.59(3) . 3 ?
Bi1 Sr1 Bi1 52.35(3) 4_565 3 ?
Bi1 Sr1 Bi2 99.016(17) 2_575 2_565 ?
Bi1 Sr1 Bi2 91.334(17) . 2_565 ?
Bi1 Sr1 Bi2 127.86(2) 4_565 2_565 ?
Bi1 Sr1 Bi2 92.383(18) 3 2_565 ?
Bi1 Sr1 Bi2 91.334(17) 2_575 1_565 ?
Bi1 Sr1 Bi2 99.015(17) . 1_565 ?
Bi1 Sr1 Bi2 92.383(18) 4_565 1_565 ?
Bi1 Sr1 Bi2 127.86(2) 3 1_565 ?
Bi2 Sr1 Bi2 137.17(4) 2_565 1_565 ?
Bi1 Sr1 Bi1 87.72(2) 2_575 3_554 ?
Bi1 Sr1 Bi1 119.29(3) . 3_554 ?
Bi1 Sr1 Bi1 178.099(18) 4_565 3_554 ?
Bi1 Sr1 Bi1 129.55(2) 3 3_554 ?
Bi2 Sr1 Bi1 53.167(16) 2_565 3_554 ?
Bi2 Sr1 Bi1 86.20(3) 1_565 3_554 ?
Bi1 Sr1 Bi1 119.29(3) 2_575 4_564 ?
Bi1 Sr1 Bi1 87.72(2) . 4_564 ?
Bi1 Sr1 Bi1 129.55(2) 4_565 4_564 ?
Bi1 Sr1 Bi1 178.099(18) 3 4_564 ?
Bi2 Sr1 Bi1 86.20(3) 2_565 4_564 ?
Bi2 Sr1 Bi1 53.167(15) 1_565 4_564 ?
Bi1 Sr1 Bi1 48.55(2) 3_554 4_564 ?
Bi1 Sr1 Bi1 46.964(19) 2_575 1_565 ?
Bi1 Sr1 Bi1 125.58(3) . 1_565 ?
Bi1 Sr1 Bi1 76.52(2) 4_565 1_565 ?
Bi1 Sr1 Bi1 82.33(2) 3 1_565 ?
Bi2 Sr1 Bi1 142.863(12) 2_565 1_565 ?
Bi2 Sr1 Bi1 49.606(9) 1_565 1_565 ?
Bi1 Sr1 Bi1 103.45(2) 3_554 1_565 ?
Bi1 Sr1 Bi1 98.036(18) 4_564 1_565 ?
Bi1 Sr1 Bi1 125.58(2) 2_575 2_565 ?
Bi1 Sr1 Bi1 46.964(19) . 2_565 ?
Bi1 Sr1 Bi1 82.33(2) 4_565 2_565 ?
Bi1 Sr1 Bi1 76.52(2) 3 2_565 ?
Bi2 Sr1 Bi1 49.606(9) 2_565 2_565 ?
Bi2 Sr1 Bi1 142.863(12) 1_565 2_565 ?
Bi1 Sr1 Bi1 98.035(18) 3_554 2_565 ?
Bi1 Sr1 Bi1 103.45(2) 4_564 2_565 ?
Bi1 Sr1 Bi1 156.43(4) 1_565 2_565 ?
Bi1 Sr1 Ba1 146.93(3) 2_575 3_544 ?
Bi1 Sr1 Ba1 57.409(16) . 3_544 ?
Bi1 Sr1 Ba1 117.03(2) 4_565 3_544 ?
Bi1 Sr1 Ba1 129.45(2) 3 3_544 ?
Bi2 Sr1 Ba1 53.035(14) 2_565 3_544 ?
Bi2 Sr1 Ba1 99.09(3) 1_565 3_544 ?
Bi1 Sr1 Ba1 62.02(3) 3_554 3_544 ?
Bi1 Sr1 Ba1 50.37(3) 4_564 3_544 ?
Bi1 Sr1 Ba1 147.92(3) 1_565 3_544 ?
Bi1 Sr1 Ba1 53.184(16) 2_565 3_544 ?
Bi1 Sr1 Sr1 146.93(3) 2_575 3_544 ?
Bi1 Sr1 Sr1 57.409(16) . 3_544 ?
Bi1 Sr1 Sr1 117.03(2) 4_565 3_544 ?
Bi1 Sr1 Sr1 129.45(2) 3 3_544 ?
Bi2 Sr1 Sr1 53.035(14) 2_565 3_544 ?
Bi2 Sr1 Sr1 99.09(3) 1_565 3_544 ?
Bi1 Sr1 Sr1 62.02(3) 3_554 3_544 ?
Bi1 Sr1 Sr1 50.37(3) 4_564 3_544 ?
Bi1 Sr1 Sr1 147.92(3) 1_565 3_544 ?
Bi1 Sr1 Sr1 53.184(16) 2_565 3_544 ?
Ba1 Sr1 Sr1 0.00(3) 3_544 3_544 ?
Bi1 Sr2 Bi1 89.45(4) . 4 ?
Bi1 Sr2 Bi1 158.63(2) . 8_656 ?
Bi1 Sr2 Bi1 92.976(18) 4 8_656 ?
Bi1 Sr2 Bi1 92.975(18) . 5_665 ?
Bi1 Sr2 Bi1 158.63(2) 4 5_665 ?
Bi1 Sr2 Bi1 92.44(4) 8_656 5_665 ?
Bi1 Sr2 Bi2 95.82(3) . 1_556 ?
Bi1 Sr2 Bi2 57.078(18) 4 1_556 ?
Bi1 Sr2 Bi2 68.142(19) 8_656 1_556 ?
Bi1 Sr2 Bi2 143.40(3) 5_665 1_556 ?
Bi1 Sr2 Bi2 57.077(18) . . ?
Bi1 Sr2 Bi2 95.82(3) 4 . ?
Bi1 Sr2 Bi2 143.40(3) 8_656 . ?
Bi1 Sr2 Bi2 68.142(19) 5_665 . ?
Bi2 Sr2 Bi2 143.75(5) 1_556 . ?
Bi1 Sr2 Bi2 67.98(2) . 5_665 ?
Bi1 Sr2 Bi2 143.25(3) 4 5_665 ?
Bi1 Sr2 Bi2 98.52(3) 8_656 5_665 ?
Bi1 Sr2 Bi2 55.713(17) 5_665 5_665 ?
Bi2 Sr2 Bi2 95.356(7) 1_556 5_665 ?
Bi2 Sr2 Bi2 95.356(7) . 5_665 ?
Bi1 Sr2 Bi2 143.25(3) . 5_655 ?
Bi1 Sr2 Bi2 67.98(2) 4 5_655 ?
Bi1 Sr2 Bi2 55.713(17) 8_656 5_655 ?
Bi1 Sr2 Bi2 98.52(3) 5_665 5_655 ?
Bi2 Sr2 Bi2 95.356(7) 1_556 5_655 ?
Bi2 Sr2 Bi2 95.356(7) . 5_655 ?
Bi2 Sr2 Bi2 145.08(5) 5_665 5_655 ?
Bi1 Sr2 Ba1 119.156(18) . 7_676 ?
Bi1 Sr2 Ba1 139.42(2) 4 7_676 ?
Bi1 Sr2 Ba1 49.83(2) 8_656 7_676 ?
Bi1 Sr2 Ba1 55.31(3) 5_665 7_676 ?
Bi2 Sr2 Ba1 89.77(2) 1_556 7_676 ?
Bi2 Sr2 Ba1 123.36(3) . 7_676 ?
Bi2 Sr2 Ba1 51.176(18) 5_665 7_676 ?
Bi2 Sr2 Ba1 95.76(3) 5_655 7_676 ?
Bi1 Sr2 Sr1 119.156(18) . 7_676 ?
Bi1 Sr2 Sr1 139.42(2) 4 7_676 ?
Bi1 Sr2 Sr1 49.83(2) 8_656 7_676 ?
Bi1 Sr2 Sr1 55.31(3) 5_665 7_676 ?
Bi2 Sr2 Sr1 89.77(2) 1_556 7_676 ?
Bi2 Sr2 Sr1 123.36(3) . 7_676 ?
Bi2 Sr2 Sr1 51.176(18) 5_665 7_676 ?
Bi2 Sr2 Sr1 95.76(3) 5_655 7_676 ?
Ba1 Sr2 Sr1 0.0 7_676 7_676 ?
Bi1 Sr2 Ba1 139.42(2) . 5_665 ?
Bi1 Sr2 Ba1 119.156(19) 4 5_665 ?
Bi1 Sr2 Ba1 55.31(3) 8_656 5_665 ?
Bi1 Sr2 Ba1 49.83(2) 5_665 5_665 ?
Bi2 Sr2 Ba1 123.36(3) 1_556 5_665 ?
Bi2 Sr2 Ba1 89.77(2) . 5_665 ?
Bi2 Sr2 Ba1 95.76(3) 5_665 5_665 ?
Bi2 Sr2 Ba1 51.176(18) 5_655 5_665 ?
Ba1 Sr2 Ba1 57.35(3) 7_676 5_665 ?
Sr1 Sr2 Ba1 57.35(3) 7_676 5_665 ?
Bi1 Sr2 Sr1 139.42(2) . 5_665 ?
Bi1 Sr2 Sr1 119.156(19) 4 5_665 ?
Bi1 Sr2 Sr1 55.31(3) 8_656 5_665 ?
Bi1 Sr2 Sr1 49.83(2) 5_665 5_665 ?
Bi2 Sr2 Sr1 123.36(3) 1_556 5_665 ?
Bi2 Sr2 Sr1 89.77(2) . 5_665 ?
Bi2 Sr2 Sr1 95.76(3) 5_665 5_665 ?
Bi2 Sr2 Sr1 51.176(18) 5_655 5_665 ?
Ba1 Sr2 Sr1 57.35(3) 7_676 5_665 ?
Sr1 Sr2 Sr1 57.35(3) 7_676 5_665 ?
Ba1 Sr2 Sr1 0.00(3) 5_665 5_665 ?

loop_
_geom_bond_atom_site_label_1
_geom_bond_atom_site_label_2
_geom_bond_distance
_geom_bond_site_symmetry_2
_geom_bond_publ_flag
Bi1 Bi1 3.1536(13) 2_565 ?
Bi1 Bi2 3.3356(8) . ?
Bi1 Sr2 3.4536(12) . ?
Bi1 Sr1 3.5059(8) . ?
Bi1 Bi1 3.5227(13) 4_565 ?
Bi1 Ba2 3.5264(12) 5_665 ?
Bi1 Sr2 3.5264(12) 5_665 ?
Bi1 Ba1 3.5744(14) 3_545 ?
Bi1 Sr1 3.5744(14) 3_545 ?
Bi1 Sr1 3.8354(14) 3_544 ?
Bi2 Bi1 3.3356(8) 4_554 ?
Bi2 Sr2 3.5270(8) . ?
Bi2 Ba2 3.5270(8) 1_554 ?
Bi2 Sr2 3.5270(8) 1_554 ?
Bi2 Sr1 3.6043(9) 1_545 ?
Bi2 Ba1 3.6043(9) 1_545 ?
Bi2 Ba1 3.6043(9) 3_544 ?
Bi2 Sr1 3.6043(9) 3_544 ?
Bi2 Ba2 3.6105(8) 5_665 ?
Bi2 Sr2 3.6105(8) 5_665 ?
Sr1 Bi1 3.5059(8) 2_575 ?
Sr1 Bi1 3.5744(14) 4_565 ?
Sr1 Bi1 3.5744(14) 3 ?
Sr1 Bi2 3.6043(9) 2_565 ?
Sr1 Bi2 3.6043(9) 1_565 ?
Sr1 Bi1 3.8353(14) 3_554 ?
Sr1 Bi1 3.8353(14) 4_564 ?
Sr1 Bi1 4.2307(10) 1_565 ?
Sr1 Bi1 4.2307(10) 2_565 ?
Sr1 Ba1 4.3348(16) 3_544 ?
Sr1 Sr1 4.3348(16) 3_544 ?
Sr2 Bi1 3.4536(12) 4 ?
Sr2 Bi1 3.5264(12) 8_656 ?
Sr2 Bi1 3.5264(12) 5_665 ?
Sr2 Bi2 3.5270(8) 1_556 ?
Sr2 Bi2 3.6105(8) 5_665 ?
Sr2 Bi2 3.6105(8) 5_655 ?
Sr2 Ba1 4.5172(14) 7_676 ?
Sr2 Sr1 4.5172(14) 7_676 ?
Sr2 Ba1 4.5172(14) 5_665 ?
Sr2 Sr1 4.5172(14) 5_665 ?
